data_4087582
loop_
_publ_author_name
'Dey, Subhayan'
'Quail, J. Wilson'
'M\"uller, Jens'

_publ_section_title
;
 [2]Ferrocenophanes with Nitrogen in Bridging Positions
;
_journal_issue 12
_journal_name_full Organometallics
_journal_page_first 3039
_journal_paper_doi 10.1021/acs.organomet.5b00340
_journal_volume 34
_journal_year 2015
_chemical_formula_moiety 'C15 H23 Fe N Si2'
_chemical_formula_sum 'C15 H23 Fe N Si2'
_chemical_formula_weight 329.37
_space_group_crystal_system triclinic
_space_group_IT_number 2
_space_group_name_Hall '-P 1'
_space_group_name_H-M_alt 'P -1'
_atom_sites_solution_hydrogens geom
_audit_creation_method SHELXL-2014/7
_cell_angle_alpha 96.347(2)
_cell_angle_beta 90.913(2)
_cell_angle_gamma 98.624(2)
_cell_formula_units_Z 2
_cell_length_a 6.5140(5)
_cell_length_b 10.7849(8)
_cell_length_c 11.7791(9)
_cell_measurement_reflns_used 7256
_cell_measurement_temperature 173(2)
_cell_measurement_theta_max 28.1716
_cell_measurement_theta_min 2.7373
_cell_volume 812.70(11)
_computing_cell_refinement 'SAINT V8.34A (Bruker AXS Inc., 2013)'
_computing_data_collection 'Bruker Instrument Service v2013.12.0.0'
_computing_data_reduction 'SAINT V8.34A (Bruker AXS Inc., 2013)'
_computing_structure_refinement 'SHELXL-2014/7 (Sheldrick, 2014)'
_diffrn_ambient_temperature 173(2)
_diffrn_detector_area_resol_mean 8.3333
_diffrn_measured_fraction_theta_full 0.997
_diffrn_measured_fraction_theta_max 0.996
_diffrn_measurement_device_type 'Bruker Apex2 Kappa CCD'
_diffrn_measurement_method 'phi & omega scans'
_diffrn_radiation_type MoK\a
_diffrn_radiation_wavelength 0.71073
_diffrn_reflns_av_R_equivalents 0.0379
_diffrn_reflns_av_unetI/netI 0.0400
_diffrn_reflns_Laue_measured_fraction_full 0.997
_diffrn_reflns_Laue_measured_fraction_max 0.996
_diffrn_reflns_limit_h_max 8
_diffrn_reflns_limit_h_min -8
_diffrn_reflns_limit_k_max 14
_diffrn_reflns_limit_k_min -13
_diffrn_reflns_limit_l_max 15
_diffrn_reflns_limit_l_min -15
_diffrn_reflns_number 17418
_diffrn_reflns_point_group_measured_fraction_full 0.997
_diffrn_reflns_point_group_measured_fraction_max 0.996
_diffrn_reflns_theta_full 25.242
_diffrn_reflns_theta_max 28.316
_diffrn_reflns_theta_min 3.444
_diffrn_source x-rays
_exptl_absorpt_coefficient_mu 1.062
_exptl_absorpt_correction_T_max 0.93
_exptl_absorpt_correction_T_min 0.77
_exptl_absorpt_correction_type multi-scan
_exptl_absorpt_process_details 'SADABS V2014/5 (Bruker AXS Inc.)'
_exptl_crystal_colour 'clear orange'
_exptl_crystal_density_diffrn 1.346
_exptl_crystal_density_method 'not measured'
_exptl_crystal_description block
_exptl_crystal_F_000 348
_exptl_crystal_size_max 0.150
_exptl_crystal_size_mid 0.070
_exptl_crystal_size_min 0.070
_refine_diff_density_max 0.336
_refine_diff_density_min -0.402
_refine_diff_density_rms 0.066
_refine_ls_extinction_method none
_refine_ls_goodness_of_fit_ref 1.025
_refine_ls_hydrogen_treatment constr
_refine_ls_matrix_type full
_refine_ls_number_parameters 177
_refine_ls_number_reflns 4034
_refine_ls_number_restraints 0
_refine_ls_restrained_S_all 1.025
_refine_ls_R_factor_all 0.0529
_refine_ls_R_factor_gt 0.0346
_refine_ls_shift/su_max 0.001
_refine_ls_shift/su_mean 0.000
_refine_ls_structure_factor_coef Fsqd
_refine_ls_weighting_details 'w=1/[\s^2^(Fo^2^)+(0.0368P)^2^+0.3158P] where P=(Fo^2^+2Fc^2^)/3'
_refine_ls_weighting_scheme calc
_refine_ls_wR_factor_gt 0.0763
_refine_ls_wR_factor_ref 0.0843
_reflns_Friedel_coverage 0.000
_reflns_number_gt 3104
_reflns_number_total 4034
_reflns_threshold_expression 'I > 2\s(I)'
_cod_data_source_file om5b00340_si_002.cif
_cod_data_source_block 7SiMe2
_cod_database_code 4087582
_shelx_shelxl_version_number 2014/7
_shelx_space_group_comment
;
The symmetry employed for this shelxl refinement is uniquely defined
by the following loop, which should always be used as a source of
symmetry information in preference to the above space-group names.
They are only intended as comments.
;
_shelx_estimated_absorpt_t_min 0.857
_shelx_estimated_absorpt_t_max 0.929

loop_
_space_group_symop_operation_xyz
'x, y, z'
'-x, -y, -z'

loop_
_atom_site_label
_atom_site_type_symbol
_atom_site_fract_x
_atom_site_fract_y
_atom_site_fract_z
_atom_site_U_iso_or_equiv
_atom_site_adp_type
_atom_site_occupancy
_atom_site_site_symmetry_order
_atom_site_calc_flag
_atom_site_refinement_flags_posn
_atom_site_refinement_flags_adp
Fe1 Fe 0.78572(5) 0.56999(3) 0.82498(2) 0.02592(10) Uani 1 1 d . .
Si2 Si 0.66282(9) 0.71306(5) 0.62230(5) 0.02295(13) Uani 1 1 d . .
Si1 Si 0.81996(9) 0.98260(5) 0.75723(5) 0.02559(14) Uani 1 1 d . .
N1 N 0.7575(3) 0.81808(15) 0.74239(14) 0.0259(4) Uani 1 1 d . .
C1 C 0.8082(3) 0.75832(18) 0.84060(17) 0.0254(4) Uani 1 1 d . .
C2 C 1.0060(4) 0.72378(19) 0.86661(18) 0.0298(5) Uani 1 1 d . .
H2 H 1.1367 0.7456 0.8249 0.036 Uiso 1 1 calc R U
C3 C 0.9835(4) 0.6504(2) 0.96036(18) 0.0358(5) Uani 1 1 d . .
H3 H 1.0949 0.6105 0.9949 0.043 Uiso 1 1 calc R U
C4 C 0.7749(4) 0.6409(2) 0.99401(19) 0.0387(6) Uani 1 1 d . .
H4 H 0.7133 0.5931 1.0565 0.046 Uiso 1 1 calc R U
C5 C 0.6655(4) 0.7088(2) 0.92138(18) 0.0325(5) Uani 1 1 d . .
H5 H 0.5153 0.7182 0.9253 0.039 Uiso 1 1 calc R U
C6 C 0.6817(3) 0.55124(19) 0.66198(17) 0.0272(4) Uani 1 1 d . .
C7 C 0.8717(4) 0.49902(19) 0.66940(18) 0.0301(5) Uani 1 1 d . .
H7 H 1.0037 0.5291 0.6319 0.036 Uiso 1 1 calc R U
C8 C 0.8437(4) 0.4000(2) 0.74121(19) 0.0349(5) Uani 1 1 d . .
H8 H 0.9522 0.3500 0.7637 0.042 Uiso 1 1 calc R U
C9 C 0.6364(4) 0.3877(2) 0.7776(2) 0.0374(5) Uani 1 1 d . .
H9 H 0.5729 0.3276 0.8307 0.045 Uiso 1 1 calc R U
C10 C 0.5363(4) 0.47875(19) 0.72904(19) 0.0329(5) Uani 1 1 d . .
H10 H 0.3891 0.4917 0.7411 0.039 Uiso 1 1 calc R U
C11 C 1.1065(4) 1.0311(2) 0.7588(2) 0.0481(7) Uani 1 1 d . .
H11A H 1.1706 0.9977 0.8224 0.072 Uiso 1 1 calc R U
H11B H 1.1388 1.1234 0.7683 0.072 Uiso 1 1 calc R U
H11C H 1.1612 0.9977 0.6866 0.072 Uiso 1 1 calc R U
C12 C 0.7191(4) 1.0483(2) 0.8936(2) 0.0446(6) Uani 1 1 d . .
H12A H 0.5673 1.0274 0.8918 0.067 Uiso 1 1 calc R U
H12B H 0.7590 1.1403 0.9039 0.067 Uiso 1 1 calc R U
H12C H 0.7776 1.0121 0.9572 0.067 Uiso 1 1 calc R U
C13 C 0.6998(4) 1.0450(2) 0.6351(2) 0.0372(5) Uani 1 1 d . .
H13A H 0.7569 1.0121 0.5634 0.056 Uiso 1 1 calc R U
H13B H 0.7301 1.1374 0.6445 0.056 Uiso 1 1 calc R U
H13C H 0.5490 1.0183 0.6330 0.056 Uiso 1 1 calc R U
C14 C 0.3860(3) 0.7226(2) 0.5882(2) 0.0343(5) Uani 1 1 d . .
H14A H 0.3017 0.7027 0.6538 0.051 Uiso 1 1 calc R U
H14B H 0.3369 0.6620 0.5216 0.051 Uiso 1 1 calc R U
H14C H 0.3737 0.8082 0.5712 0.051 Uiso 1 1 calc R U
C15 C 0.8199(4) 0.7415(2) 0.49463(18) 0.0345(5) Uani 1 1 d . .
H15A H 0.8113 0.8264 0.4744 0.052 Uiso 1 1 calc R U
H15B H 0.7659 0.6788 0.4304 0.052 Uiso 1 1 calc R U
H15C H 0.9650 0.7344 0.5118 0.052 Uiso 1 1 calc R U

loop_
_atom_site_aniso_label
_atom_site_aniso_U_11
_atom_site_aniso_U_22
_atom_site_aniso_U_33
_atom_site_aniso_U_23
_atom_site_aniso_U_13
_atom_site_aniso_U_12
Fe1 0.03638(19) 0.01915(15) 0.02282(16) 0.00442(11) -0.00304(12) 0.00516(12)
Si2 0.0275(3) 0.0222(3) 0.0190(3) 0.0034(2) -0.0028(2) 0.0030(2)
Si1 0.0334(3) 0.0194(3) 0.0239(3) 0.0048(2) -0.0052(2) 0.0023(2)
N1 0.0381(10) 0.0197(8) 0.0201(9) 0.0048(7) -0.0062(7) 0.0033(7)
C1 0.0392(12) 0.0179(9) 0.0197(10) 0.0018(8) -0.0051(9) 0.0069(8)
C2 0.0381(12) 0.0231(10) 0.0276(11) 0.0023(8) -0.0086(9) 0.0043(9)
C3 0.0556(15) 0.0254(11) 0.0266(12) 0.0030(9) -0.0141(11) 0.0090(10)
C4 0.0695(18) 0.0285(11) 0.0206(11) 0.0069(9) 0.0034(11) 0.0121(11)
C5 0.0481(14) 0.0270(11) 0.0243(11) 0.0038(9) 0.0046(10) 0.0105(10)
C6 0.0340(12) 0.0232(10) 0.0229(10) 0.0009(8) -0.0047(9) 0.0016(9)
C7 0.0391(12) 0.0232(10) 0.0271(11) -0.0014(8) 0.0005(9) 0.0050(9)
C8 0.0492(14) 0.0206(10) 0.0352(13) 0.0005(9) -0.0039(11) 0.0088(10)
C9 0.0517(15) 0.0220(10) 0.0370(13) 0.0058(9) -0.0031(11) -0.0007(10)
C10 0.0373(13) 0.0252(10) 0.0340(12) 0.0032(9) -0.0043(10) -0.0014(9)
C11 0.0402(14) 0.0404(14) 0.0635(18) 0.0179(13) -0.0076(13) -0.0020(12)
C12 0.0685(18) 0.0307(12) 0.0342(13) 0.0001(10) 0.0022(12) 0.0092(12)
C13 0.0519(15) 0.0251(11) 0.0362(13) 0.0107(9) -0.0088(11) 0.0062(10)
C14 0.0304(12) 0.0374(12) 0.0342(12) 0.0010(10) -0.0046(10) 0.0050(10)
C15 0.0391(13) 0.0367(12) 0.0276(12) 0.0034(9) 0.0025(10) 0.0054(10)

loop_
_atom_type_symbol
_atom_type_description
_atom_type_scat_dispersion_real
_atom_type_scat_dispersion_imag
_atom_type_scat_source
C C 0.0033 0.0016 'International Tables Vol C Tables 4.2.6.8 and 6.1.1.4'
H H 0.0000 0.0000 'International Tables Vol C Tables 4.2.6.8 and 6.1.1.4'
N N 0.0061 0.0033 'International Tables Vol C Tables 4.2.6.8 and 6.1.1.4'
Si Si 0.0817 0.0704 'International Tables Vol C Tables 4.2.6.8 and 6.1.1.4'
Fe Fe 0.3463 0.8444 'International Tables Vol C Tables 4.2.6.8 and 6.1.1.4'

loop_
_geom_angle_atom_site_label_1
_geom_angle_atom_site_label_2
_geom_angle_atom_site_label_3
_geom_angle
C1 Fe1 C6 93.01(8)
C1 Fe1 C10 113.98(9)
C6 Fe1 C10 41.84(9)
C1 Fe1 C7 112.20(8)
C6 Fe1 C7 41.83(9)
C10 Fe1 C7 68.88(9)
C1 Fe1 C2 41.55(8)
C6 Fe1 C2 113.49(8)
C10 Fe1 C2 151.04(9)
C7 Fe1 C2 102.96(9)
C1 Fe1 C5 41.49(8)
C6 Fe1 C5 111.45(9)
C10 Fe1 C5 102.74(10)
C7 Fe1 C5 148.35(9)
C2 Fe1 C5 69.08(9)
C1 Fe1 C4 69.44(8)
C6 Fe1 C4 151.54(10)
C10 Fe1 C4 124.31(10)
C7 Fe1 C4 165.63(10)
C2 Fe1 C4 68.34(10)
C5 Fe1 C4 40.93(9)
C1 Fe1 C3 69.45(8)
C6 Fe1 C3 153.78(9)
C10 Fe1 C3 163.44(10)
C7 Fe1 C3 126.00(10)
C2 Fe1 C3 40.73(8)
C5 Fe1 C3 68.54(10)
C4 Fe1 C3 40.14(10)
C1 Fe1 C9 154.09(9)
C6 Fe1 C9 69.80(9)
C10 Fe1 C9 40.58(9)
C7 Fe1 C9 68.07(9)
C2 Fe1 C9 163.41(10)
C5 Fe1 C9 125.97(10)
C4 Fe1 C9 117.16(10)
C3 Fe1 C9 132.89(9)
C1 Fe1 C8 152.01(9)
C6 Fe1 C8 69.95(9)
C10 Fe1 C8 68.19(9)
C7 Fe1 C8 40.71(8)
C2 Fe1 C8 124.41(10)
C5 Fe1 C8 165.46(10)
C4 Fe1 C8 134.34(9)
C3 Fe1 C8 117.04(9)
C9 Fe1 C8 39.93(9)
N1 Si2 C15 111.95(10)
N1 Si2 C14 111.35(10)
C15 Si2 C14 109.35(11)
N1 Si2 C6 105.73(8)
C15 Si2 C6 109.44(10)
C14 Si2 C6 108.91(10)
N1 Si1 C12 109.19(10)
N1 Si1 C11 110.57(11)
C12 Si1 C11 108.85(13)
N1 Si1 C13 109.21(9)
C12 Si1 C13 109.84(11)
C11 Si1 C13 109.17(12)
C1 N1 Si1 115.33(13)
C1 N1 Si2 114.57(13)
Si1 N1 Si2 129.86(9)
C5 C1 C2 107.44(18)
C5 C1 N1 126.34(19)
C2 C1 N1 125.80(19)
C5 C1 Fe1 70.55(12)
C2 C1 Fe1 70.41(11)
N1 C1 Fe1 118.66(14)
C3 C2 C1 108.3(2)
C3 C2 Fe1 70.68(13)
C1 C2 Fe1 68.05(12)
C3 C2 H2 125.9
C1 C2 H2 125.9
Fe1 C2 H2 125.9
C4 C3 C2 108.1(2)
C4 C3 Fe1 69.84(13)
C2 C3 Fe1 68.59(12)
C4 C3 H3 125.9
C2 C3 H3 125.9
Fe1 C3 H3 125.9
C3 C4 C5 108.34(19)
C3 C4 Fe1 70.02(13)
C5 C4 Fe1 68.70(12)
C3 C4 H4 125.8
C5 C4 H4 125.8
Fe1 C4 H4 125.8
C1 C5 C4 107.8(2)
C1 C5 Fe1 67.96(12)
C4 C5 Fe1 70.37(13)
C1 C5 H5 126.1
C4 C5 H5 126.1
Fe1 C5 H5 126.1
C10 C6 C7 105.54(18)
C10 C6 Si2 125.86(16)
C7 C6 Si2 124.93(16)
C10 C6 Fe1 69.84(12)
C7 C6 Fe1 69.93(12)
Si2 C6 Fe1 107.84(10)
C8 C7 C6 109.3(2)
C8 C7 Fe1 71.38(13)
C6 C7 Fe1 68.24(12)
C8 C7 H7 125.3
C6 C7 H7 125.3
Fe1 C7 H7 125.3
C9 C8 C7 107.6(2)
C9 C8 Fe1 69.94(13)
C7 C8 Fe1 67.91(12)
C9 C8 H8 126.2
C7 C8 H8 126.2
Fe1 C8 H8 126.2
C8 C9 C10 108.2(2)
C8 C9 Fe1 70.13(12)
C10 C9 Fe1 67.98(12)
C8 C9 H9 125.9
C10 C9 H9 125.9
Fe1 C9 H9 125.9
C9 C10 C6 109.3(2)
C9 C10 Fe1 71.43(13)
C6 C10 Fe1 68.32(12)
C9 C10 H10 125.4
C6 C10 H10 125.4
Fe1 C10 H10 125.4
Si1 C11 H11A 109.5
Si1 C11 H11B 109.5
H11A C11 H11B 109.5
Si1 C11 H11C 109.5
H11A C11 H11C 109.5
H11B C11 H11C 109.5
Si1 C12 H12A 109.5
Si1 C12 H12B 109.5
H12A C12 H12B 109.5
Si1 C12 H12C 109.5
H12A C12 H12C 109.5
H12B C12 H12C 109.5
Si1 C13 H13A 109.5
Si1 C13 H13B 109.5
H13A C13 H13B 109.5
Si1 C13 H13C 109.5
H13A C13 H13C 109.5
H13B C13 H13C 109.5
Si2 C14 H14A 109.5
Si2 C14 H14B 109.5
H14A C14 H14B 109.5
Si2 C14 H14C 109.5
H14A C14 H14C 109.5
H14B C14 H14C 109.5
Si2 C15 H15A 109.5
Si2 C15 H15B 109.5
H15A C15 H15B 109.5
Si2 C15 H15C 109.5
H15A C15 H15C 109.5
H15B C15 H15C 109.5

loop_
_geom_bond_atom_site_label_1
_geom_bond_atom_site_label_2
_geom_bond_distance
Fe1 C1 2.0019(19)
Fe1 C6 2.004(2)
Fe1 C10 2.025(2)
Fe1 C7 2.027(2)
Fe1 C2 2.033(2)
Fe1 C5 2.036(2)
Fe1 C4 2.059(2)
Fe1 C3 2.061(2)
Fe1 C9 2.071(2)
Fe1 C8 2.073(2)
Si2 N1 1.7529(17)
Si2 C15 1.860(2)
Si2 C14 1.861(2)
Si2 C6 1.877(2)
Si1 N1 1.7484(17)
Si1 C12 1.854(2)
Si1 C11 1.861(3)
Si1 C13 1.864(2)
N1 C1 1.442(2)
C1 C5 1.431(3)
C1 C2 1.432(3)
C2 C3 1.425(3)
C2 H2 1.0000
C3 C4 1.414(4)
C3 H3 1.0000
C4 C5 1.432(3)
C4 H4 1.0000
C5 H5 1.0000
C6 C10 1.439(3)
C6 C7 1.439(3)
C7 C8 1.427(3)
C7 H7 1.0000
C8 C9 1.415(3)
C8 H8 1.0000
C9 C10 1.421(3)
C9 H9 1.0000
C10 H10 1.0000
C11 H11A 0.9800
C11 H11B 0.9800
C11 H11C 0.9800
C12 H12A 0.9800
C12 H12B 0.9800
C12 H12C 0.9800
C13 H13A 0.9800
C13 H13B 0.9800
C13 H13C 0.9800
C14 H14A 0.9800
C14 H14B 0.9800
C14 H14C 0.9800
C15 H15A 0.9800
C15 H15B 0.9800
C15 H15C 0.9800

loop_
_geom_torsion_atom_site_label_1
_geom_torsion_atom_site_label_2
_geom_torsion_atom_site_label_3
_geom_torsion_atom_site_label_4
_geom_torsion
C12 Si1 N1 C1 -49.27(18)
C11 Si1 N1 C1 70.46(18)
C13 Si1 N1 C1 -169.39(16)
C12 Si1 N1 Si2 136.85(15)
C11 Si1 N1 Si2 -103.42(16)
C13 Si1 N1 Si2 16.73(17)
C15 Si2 N1 C1 -123.73(16)
C14 Si2 N1 C1 113.50(16)
C6 Si2 N1 C1 -4.64(17)
C15 Si2 N1 Si1 50.18(17)
C14 Si2 N1 Si1 -72.58(16)
C6 Si2 N1 Si1 169.28(13)
Si1 N1 C1 C5 103.5(2)
Si2 N1 C1 C5 -81.6(2)
Si1 N1 C1 C2 -84.9(2)
Si2 N1 C1 C2 90.0(2)
Si1 N1 C1 Fe1 -170.44(10)
Si2 N1 C1 Fe1 4.4(2)
C5 C1 C2 C3 1.7(2)
N1 C1 C2 C3 -171.21(19)
Fe1 C1 C2 C3 -59.43(15)
C5 C1 C2 Fe1 61.16(14)
N1 C1 C2 Fe1 -111.8(2)
C1 C2 C3 C4 -1.0(2)
Fe1 C2 C3 C4 -58.82(16)
C1 C2 C3 Fe1 57.80(14)
C2 C3 C4 C5 -0.1(3)
Fe1 C3 C4 C5 -58.15(15)
C2 C3 C4 Fe1 58.05(15)
C2 C1 C5 C4 -1.8(2)
N1 C1 C5 C4 171.11(19)
Fe1 C1 C5 C4 59.29(15)
C2 C1 C5 Fe1 -61.07(14)
N1 C1 C5 Fe1 111.8(2)
C3 C4 C5 C1 1.2(3)
Fe1 C4 C5 C1 -57.79(15)
C3 C4 C5 Fe1 58.96(16)
N1 Si2 C6 C10 80.69(19)
C15 Si2 C6 C10 -158.57(18)
C14 Si2 C6 C10 -39.1(2)
N1 Si2 C6 C7 -74.54(19)
C15 Si2 C6 C7 46.2(2)
C14 Si2 C6 C7 165.70(18)
N1 Si2 C6 Fe1 3.04(13)
C15 Si2 C6 Fe1 123.79(11)
C14 Si2 C6 Fe1 -116.72(11)
C10 C6 C7 C8 -1.4(2)
Si2 C6 C7 C8 157.93(16)
Fe1 C6 C7 C8 59.72(15)
C10 C6 C7 Fe1 -61.16(14)
Si2 C6 C7 Fe1 98.20(15)
C6 C7 C8 C9 1.0(2)
Fe1 C7 C8 C9 58.83(16)
C6 C7 C8 Fe1 -57.82(15)
C7 C8 C9 C10 -0.2(3)
Fe1 C8 C9 C10 57.41(15)
C7 C8 C9 Fe1 -57.57(15)
C8 C9 C10 C6 -0.8(3)
Fe1 C9 C10 C6 57.98(15)
C8 C9 C10 Fe1 -58.73(16)
C7 C6 C10 C9 1.3(2)
Si2 C6 C10 C9 -157.78(16)
Fe1 C6 C10 C9 -59.88(16)
C7 C6 C10 Fe1 61.21(14)
Si2 C6 C10 Fe1 -97.90(16)
